data_4304947
loop_
_publ_author_name
'Thomas M. Klap\"otke'
'Burkhard Krumm'
'Matthias Scherr'

_publ_contact_author_address
;
Department of Chemistry and Biochemistry
Ludwig-Maximilian University
Butenandtstr. 5--13 (Haus D)
D-81377 Munich
Germany
;
_publ_contact_author_email tmk@cup.uni-muenchen.de
_publ_contact_author_fax +49-89-2180-77492
_publ_contact_author_name 'Thomas M. Klap\"otke'
_publ_contact_author_phone +49-89-2180-77491
_publ_section_title
;
Studies on the Properties of Organoselenium(IV) Fluorides and Azides
;
_journal_name_full 'Inorganic Chemistry'
_journal_page_first 4712
_journal_page_last 4722
_journal_paper_doi 10.1021/ic800051s
_journal_volume 47
_journal_year 2008
_chemical_formula_moiety 'C36 H44 F4 Se2'
_chemical_formula_sum 'C18 H22 F2 Se'
_chemical_formula_weight 355.31
_space_group_IT_number 15
_symmetry_cell_setting monoclinic
_symmetry_Int_Tables_number 15
_symmetry_space_group_name_Hall '-C 2yc'
_symmetry_space_group_name_H-M 'C 1 2/c 1'
_atom_sites_solution_hydrogens geom
_atom_sites_solution_primary direct
_atom_sites_solution_secondary difmap
_audit_author_name 'Scherr, Matthias'
_audit_block_code Mes2SeF2_cx062_Scherr
_audit_creation_date
;
'Mon Feb 12 08:25:50 2007'
;
_audit_creation_method 'form98_non/compatible with shelxl97-2'
_audit_update_record
;
'Mon Feb 12 13:08:00 2007'
;
_cell_angle_alpha 90.0
_cell_angle_beta 97.228(2)
_cell_angle_gamma 90.0
_cell_formula_units_Z 16
_cell_length_a 28.8000(6)
_cell_length_b 15.5706(3)
_cell_length_c 14.1461(3)
_cell_measurement_reflns_used 11277
_cell_measurement_temperature 100(3)
_cell_measurement_theta_max 30.0000
_cell_measurement_theta_min 3.7713
_cell_volume 6293.2(2)
_computing_cell_refinement
;
CrysAlis RED, Oxford Diffraction Ltd.,
Version 1.171.31.7 (release 18-10-2006 CrysAlis171 .NET)
(compiled Oct 18 2006,16:28:17)
;
_computing_data_collection
;
CrysAlis CCD, Oxford Diffraction Ltd.,
Version 1.171.31.7 (release 18-10-2006 CrysAlis171 .NET)
(compiled Oct 18 2006,16:28:17)
;
_computing_data_reduction
;
CrysAlis RED, Oxford Diffraction Ltd.,
Version 1.171.31.7 (release 18-10-2006 CrysAlis171 .NET)
(compiled Oct 18 2006,16:28:17)
;
_computing_molecular_graphics 'DIAMOND (Brandenburg, 1996)'
_computing_publication_material 'SHELXL-97 (G. M. Sheldrick. University of G\"ottingen, 97-2 version)'
_computing_structure_refinement 'SHELXL-97 (G. M. Sheldrick. University of G\"ottingen, 97-2 version)'
_computing_structure_solution
;
A. Altomare, M. C. Burla, M. Camalli, G. L. Cascarano, C. Giacovazzo, A.
Guagliardi, A. G. G. Moliterni, G. Polidori, R. Spagna: SIR97: a new tool for
crystal structure determination and refinement; J. Appl. Crystallogr. 1999,
32, 115-119.
;
_diffrn_ambient_temperature 100(3)
_diffrn_detector_area_resol_mean 15.9809
_diffrn_measured_fraction_theta_full 0.997
_diffrn_measured_fraction_theta_max 0.997
_diffrn_measurement_details
;
  1 omega    0.00  101.00   1.0000   15.0000
omega____ theta____ kappa____ phi______ omega'___ theta'___ frames
    -       30.0000   70.0000    0.0000    0.0000    0.0000 101

  2 omega    0.00  101.00   1.0000   15.0000
omega____ theta____ kappa____ phi______ omega'___ theta'___ frames
    -       30.0000   70.0000  120.0000    0.0000    0.0000 101

  3 omega    0.00  101.00   1.0000   15.0000
omega____ theta____ kappa____ phi______ omega'___ theta'___ frames
    -       30.0000   70.0000  240.0000    0.0000    0.0000 101

  4 omega  -42.00   60.00   1.0000   15.0000
omega____ theta____ kappa____ phi______ omega'___ theta'___ frames
    -       30.0000  -70.0000    0.0000    0.0000    0.0000 102

  5 omega  -42.00   60.00   1.0000   15.0000
omega____ theta____ kappa____ phi______ omega'___ theta'___ frames
    -       30.0000  -70.0000  120.0000    0.0000    0.0000 102

  6 omega  -42.00   60.00   1.0000   15.0000
omega____ theta____ kappa____ phi______ omega'___ theta'___ frames
    -       30.0000  -70.0000  240.0000    0.0000    0.0000 102

;
_diffrn_measurement_device_type 'Oxford Xcalibur3 CCD area-detector'
_diffrn_measurement_method 'omega scan'
_diffrn_orient_matrix_UB_11 0.0164055553
_diffrn_orient_matrix_UB_12 -0.0269723521
_diffrn_orient_matrix_UB_13 -0.0188292846
_diffrn_orient_matrix_UB_21 0.0172008452
_diffrn_orient_matrix_UB_22 0.0326244469
_diffrn_orient_matrix_UB_23 0.0079513365
_diffrn_orient_matrix_UB_31 0.0071061826
_diffrn_orient_matrix_UB_32 -0.0165915939
_diffrn_orient_matrix_UB_33 0.0461309676
_diffrn_radiation_collimation '0.5 mm collimator'
_diffrn_radiation_monochromator graphite
_diffrn_radiation_source 'fine-focus sealed tube'
_diffrn_radiation_type MoK\a
_diffrn_radiation_wavelength 0.71073
_diffrn_reflns_av_R_equivalents 0.0459
_diffrn_reflns_av_sigmaI/netI 0.0478
_diffrn_reflns_limit_h_max 35
_diffrn_reflns_limit_h_min -35
_diffrn_reflns_limit_k_max 19
_diffrn_reflns_limit_k_min -19
_diffrn_reflns_limit_l_max 17
_diffrn_reflns_limit_l_min -17
_diffrn_reflns_number 31196
_diffrn_reflns_theta_full 26.00
_diffrn_reflns_theta_max 26.00
_diffrn_reflns_theta_min 3.80
_diffrn_source_current 40_mA
_diffrn_source_power 2.00_kW
_diffrn_source_type 'Spellman generator'
_diffrn_source_voltage 50_kV
_exptl_absorpt_coefficient_mu 2.398
_exptl_absorpt_correction_T_max 0.68000
_exptl_absorpt_correction_T_min 0.44621
_exptl_absorpt_correction_type multi-scan
_exptl_absorpt_process_details
;
CrysAlis RED, Oxford Diffraction Ltd.,
Version 1.171.31.7 (release 18-10-2006 CrysAlis171 .NET)
(compiled Oct 18 2006,16:28:17)
Empirical absorption correction using spherical harmonics,
implemented in SCALE3 ABSPACK scaling algorithm.
;
_exptl_crystal_colour colorless
_exptl_crystal_density_diffrn 1.50013(7)
_exptl_crystal_density_method 'not measured'
_exptl_crystal_description block
_exptl_crystal_F_000 2912
_exptl_crystal_size_max 0.32
_exptl_crystal_size_mid 0.24
_exptl_crystal_size_min 0.16
_refine_diff_density_max 0.767
_refine_diff_density_min -0.652
_refine_diff_density_rms 0.106
_refine_ls_extinction_method none
_refine_ls_goodness_of_fit_ref 1.113
_refine_ls_hydrogen_treatment constr
_refine_ls_matrix_type full
_refine_ls_number_parameters 379
_refine_ls_number_reflns 6168
_refine_ls_number_restraints 0
_refine_ls_restrained_S_all 1.113
_refine_ls_R_factor_all 0.0637
_refine_ls_R_factor_gt 0.0384
_refine_ls_shift/su_max 0.002
_refine_ls_shift/su_mean 0.000
_refine_ls_structure_factor_coef Fsqd
_refine_ls_weighting_details 'calc w=1/[\s^2^(Fo^2^)+(0.0642P)^2^+0.0000P] where P=(Fo^2^+2Fc^2^)/3'
_refine_ls_weighting_scheme calc
_refine_ls_wR_factor_gt 0.1003
_refine_ls_wR_factor_ref 0.1188
_reflns_number_gt 4305
_reflns_number_total 6168
_reflns_threshold_expression >2sigma(I)
_cod_data_source_file ic800051s-file001_3.cif
_cod_data_source_block cx062
_cod_original_cell_volume 6293.2(3)
_cod_original_sg_symbol_H-M 'C 2/c'
_cod_database_code 4304947
_kl_diffrn_measurement_detector_distance 50

loop_
_symmetry_equiv_pos_as_xyz
'x, y, z'
'-x, y, -z+1/2'
'x+1/2, y+1/2, z'
'-x+1/2, y+1/2, -z+1/2'
'-x, -y, -z'
'x, -y, z-1/2'
'-x+1/2, -y+1/2, -z'
'x+1/2, -y+1/2, z-1/2'

loop_
_atom_site_label
_atom_site_type_symbol
_atom_site_fract_x
_atom_site_fract_y
_atom_site_fract_z
_atom_site_U_iso_or_equiv
_atom_site_adp_type
_atom_site_occupancy
_atom_site_symmetry_multiplicity
_atom_site_calc_flag
_atom_site_refinement_flags
_atom_site_disorder_assembly
_atom_site_disorder_group
Se1 Se 0.504162(13) 0.31593(2) 0.10390(3) 0.01654(12) Uani 1 1 d . . .
Se2 Se 0.735138(13) -0.07078(2) -0.10947(3) 0.01626(12) Uani 1 1 d . . .
F2 F 0.46358(7) 0.29192(14) -0.00834(15) 0.0213(5) Uani 1 1 d . . .
F3 F 0.68105(8) -0.08224(14) -0.19754(15) 0.0220(5) Uani 1 1 d . . .
F4 F 0.78451(7) -0.05230(14) -0.01191(15) 0.0210(5) Uani 1 1 d . . .
F1 F 0.54933(8) 0.33408(14) 0.20966(15) 0.0219(5) Uani 1 1 d . . .
C2 C 0.55419(13) 0.4614(2) 0.0515(3) 0.0168(8) Uani 1 1 d . . .
C31 C 0.65766(13) -0.2329(3) 0.1042(3) 0.0174(8) Uani 1 1 d . . .
C12 C 0.49200(14) 0.0525(2) 0.1275(3) 0.0197(9) Uani 1 1 d . . .
H12 H 0.4666 0.0138 0.1286 0.024 Uiso 1 1 calc R . .
C9 C 0.54170(14) 0.2549(2) -0.1035(3) 0.0209(9) Uani 1 1 d . . .
H9A H 0.5232 0.2243 -0.0606 0.031 Uiso 1 1 calc R . .
H9B H 0.5698 0.2216 -0.1115 0.031 Uiso 1 1 calc R . .
H9C H 0.5229 0.2627 -0.1656 0.031 Uiso 1 1 calc R . .
C18 C 0.61054(13) 0.2197(3) 0.1243(3) 0.0236(9) Uani 1 1 d . . .
H18A H 0.6383 0.1827 0.1319 0.035 Uiso 1 1 calc R . .
H18B H 0.6122 0.2602 0.1777 0.035 Uiso 1 1 calc R . .
H18C H 0.6093 0.2516 0.0643 0.035 Uiso 1 1 calc R . .
C21 C 0.67928(13) 0.1797(2) -0.1012(3) 0.0182(8) Uani 1 1 d . . .
H21 H 0.6511 0.2072 -0.0895 0.022 Uiso 1 1 calc R . .
C32 C 0.66796(13) -0.2648(2) 0.0182(3) 0.0172(8) Uani 1 1 d . . .
H32 H 0.6591 -0.3221 0.0011 0.021 Uiso 1 1 calc R . .
C29 C 0.69708(13) -0.0991(2) 0.0730(3) 0.0181(8) Uani 1 1 d . . .
C25 C 0.63687(13) 0.0427(3) -0.0892(3) 0.0231(9) Uani 1 1 d . . .
H25A H 0.6429 -0.0193 -0.0891 0.035 Uiso 1 1 calc R . .
H25B H 0.6130 0.0571 -0.1424 0.035 Uiso 1 1 calc R . .
H25C H 0.6258 0.0591 -0.0290 0.035 Uiso 1 1 calc R . .
C4 C 0.59583(13) 0.4772(3) -0.0875(3) 0.0183(9) Uani 1 1 d . . .
C23 C 0.75766(14) 0.1893(2) -0.1349(3) 0.0195(9) Uani 1 1 d . . .
H23 H 0.7834 0.2234 -0.1483 0.023 Uiso 1 1 calc R . .
C33 C 0.69074(13) -0.2165(2) -0.0441(3) 0.0164(8) Uani 1 1 d . . .
C6 C 0.55592(13) 0.3420(2) -0.0614(3) 0.0165(8) Uani 1 1 d . . .
C35 C 0.63028(15) -0.2867(3) 0.1679(3) 0.0258(10) Uani 1 1 d . . .
H35A H 0.6265 -0.2543 0.2258 0.039 Uiso 1 1 calc R . .
H35B H 0.6473 -0.3400 0.1851 0.039 Uiso 1 1 calc R . .
H35C H 0.5994 -0.3003 0.1337 0.039 Uiso 1 1 calc R . .
C8 C 0.62483(14) 0.5301(3) -0.1460(3) 0.0241(9) Uani 1 1 d . . .
H8A H 0.6322 0.4965 -0.2007 0.036 Uiso 1 1 calc R . .
H8B H 0.6540 0.5469 -0.1070 0.036 Uiso 1 1 calc R . .
H8C H 0.6074 0.5817 -0.1687 0.036 Uiso 1 1 calc R . .
C3 C 0.58041(13) 0.5093(2) -0.0056(3) 0.0180(8) Uani 1 1 d . . .
H3 H 0.5881 0.5668 0.0124 0.022 Uiso 1 1 calc R . .
C28 C 0.70338(13) -0.1317(2) -0.0175(3) 0.0157(8) Uani 1 1 d . . .
C22 C 0.71745(14) 0.2304(3) -0.1192(3) 0.0190(9) Uani 1 1 d . . .
C30 C 0.67340(13) -0.1507(3) 0.1314(3) 0.0184(9) Uani 1 1 d . . .
H30 H 0.6677 -0.1293 0.1918 0.022 Uiso 1 1 calc R . .
C5 C 0.58266(13) 0.3939(3) -0.1141(3) 0.0183(9) Uani 1 1 d . . .
H5 H 0.5923 0.3712 -0.1708 0.022 Uiso 1 1 calc R . .
C15 C 0.56682(13) 0.1647(3) 0.1229(3) 0.0191(9) Uani 1 1 d . . .
C34 C 0.71457(15) -0.0137(2) 0.1114(3) 0.0218(9) Uani 1 1 d . . .
H34A H 0.7302 0.0163 0.0632 0.033 Uiso 1 1 calc R . .
H34B H 0.7368 -0.0223 0.1689 0.033 Uiso 1 1 calc R . .
H34C H 0.6881 0.0209 0.1270 0.033 Uiso 1 1 calc R . .
C26 C 0.71438(15) 0.3267(3) -0.1207(3) 0.0260(10) Uani 1 1 d . . .
H26A H 0.6831 0.3445 -0.1084 0.039 Uiso 1 1 calc R . .
H26B H 0.7203 0.3479 -0.1833 0.039 Uiso 1 1 calc R . .
H26C H 0.7378 0.3505 -0.0715 0.039 Uiso 1 1 calc R . .
C20 C 0.68142(14) 0.0905(3) -0.1001(3) 0.0184(9) Uani 1 1 d . . .
C11 C 0.48246(13) 0.1393(3) 0.1199(3) 0.0181(9) Uani 1 1 d . . .
C17 C 0.54566(16) -0.0759(3) 0.1441(3) 0.0304(10) Uani 1 1 d . . .
H17A H 0.5793 -0.0869 0.1470 0.046 Uiso 1 1 calc R . .
H17B H 0.5289 -0.1062 0.0894 0.046 Uiso 1 1 calc R . .
H17C H 0.5346 -0.0963 0.2028 0.046 Uiso 1 1 calc R . .
C1 C 0.54361(13) 0.3762(2) 0.0238(3) 0.0154(8) Uani 1 1 d . . .
C14 C 0.57371(14) 0.0763(3) 0.1317(3) 0.0210(9) Uani 1 1 d . . .
H14 H 0.6047 0.0543 0.1367 0.025 Uiso 1 1 calc R . .
C16 C 0.43263(13) 0.1695(3) 0.1183(3) 0.0222(9) Uani 1 1 d . . .
H16A H 0.4315 0.2322 0.1120 0.033 Uiso 1 1 calc R . .
H16B H 0.4209 0.1526 0.1776 0.033 Uiso 1 1 calc R . .
H16C H 0.4131 0.1434 0.0641 0.033 Uiso 1 1 calc R . .
C10 C 0.52093(14) 0.1950(2) 0.1141(3) 0.0173(8) Uani 1 1 d . . .
C13 C 0.53667(15) 0.0193(3) 0.1335(3) 0.0223(9) Uani 1 1 d . . .
C24 C 0.76306(13) 0.1007(3) -0.1324(3) 0.0184(9) Uani 1 1 d . . .
C36 C 0.70148(14) -0.2576(2) -0.1351(3) 0.0192(9) Uani 1 1 d . . .
H36A H 0.7176 -0.2161 -0.1717 0.029 Uiso 1 1 calc R . .
H36B H 0.6722 -0.2756 -0.1729 0.029 Uiso 1 1 calc R . .
H36C H 0.7215 -0.3078 -0.1201 0.029 Uiso 1 1 calc R . .
C7 C 0.53757(14) 0.5046(3) 0.1368(3) 0.0205(9) Uani 1 1 d . . .
H7A H 0.5195 0.4635 0.1700 0.031 Uiso 1 1 calc R . .
H7B H 0.5177 0.5537 0.1155 0.031 Uiso 1 1 calc R . .
H7C H 0.5647 0.5244 0.1802 0.031 Uiso 1 1 calc R . .
C19 C 0.72404(13) 0.0521(2) -0.1121(3) 0.0156(8) Uani 1 1 d . . .
C27 C 0.80884(14) 0.0640(3) -0.1525(3) 0.0239(10) Uani 1 1 d . . .
H27A H 0.8076 0.0012 -0.1489 0.036 Uiso 1 1 calc R . .
H27B H 0.8340 0.0855 -0.1054 0.036 Uiso 1 1 calc R . .
H27C H 0.8148 0.0812 -0.2165 0.036 Uiso 1 1 calc R . .

loop_
_atom_site_aniso_label
_atom_site_aniso_U_11
_atom_site_aniso_U_22
_atom_site_aniso_U_33
_atom_site_aniso_U_23
_atom_site_aniso_U_13
_atom_site_aniso_U_12
Se1 0.0159(2) 0.0171(2) 0.0166(2) 0.00053(16) 0.00211(15) -0.00096(16)
Se2 0.0180(2) 0.0152(2) 0.0159(2) -0.00016(16) 0.00365(15) -0.00109(16)
F2 0.0188(12) 0.0222(12) 0.0221(12) 0.0033(10) -0.0013(10) -0.0018(10)
F3 0.0279(13) 0.0216(12) 0.0156(12) -0.0005(10) -0.0012(10) -0.0066(10)
F4 0.0171(12) 0.0186(12) 0.0263(13) 0.0023(10) -0.0007(10) -0.0010(9)
F1 0.0242(13) 0.0229(12) 0.0176(12) -0.0001(10) -0.0013(10) -0.0030(10)
C2 0.0125(19) 0.018(2) 0.019(2) -0.0020(16) -0.0033(16) 0.0009(16)
C31 0.0119(19) 0.022(2) 0.017(2) 0.0042(17) -0.0014(16) -0.0010(16)
C12 0.017(2) 0.018(2) 0.024(2) 0.0018(17) -0.0015(17) -0.0039(17)
C9 0.026(2) 0.017(2) 0.019(2) -0.0037(17) 0.0014(17) -0.0040(18)
C18 0.015(2) 0.026(2) 0.030(2) 0.0036(19) -0.0007(18) -0.0055(18)
C21 0.019(2) 0.020(2) 0.016(2) 0.0000(17) 0.0010(16) 0.0025(17)
C32 0.014(2) 0.016(2) 0.020(2) 0.0025(16) -0.0027(16) -0.0007(16)
C29 0.018(2) 0.017(2) 0.018(2) -0.0005(16) -0.0002(16) 0.0020(17)
C25 0.016(2) 0.025(2) 0.030(2) 0.0005(19) 0.0068(18) -0.0016(18)
C4 0.0112(19) 0.023(2) 0.020(2) 0.0048(17) -0.0010(16) -0.0004(17)
C23 0.018(2) 0.019(2) 0.021(2) 0.0021(17) -0.0002(17) -0.0091(17)
C33 0.016(2) 0.015(2) 0.017(2) -0.0023(16) -0.0022(16) 0.0018(16)
C6 0.016(2) 0.017(2) 0.017(2) -0.0017(16) 0.0016(16) 0.0001(16)
C35 0.023(2) 0.032(2) 0.022(2) 0.0046(19) 0.0036(18) -0.006(2)
C8 0.021(2) 0.026(2) 0.025(2) 0.0044(19) 0.0025(18) -0.0059(19)
C3 0.016(2) 0.015(2) 0.021(2) 0.0003(17) -0.0053(16) -0.0003(16)
C28 0.0153(19) 0.017(2) 0.0149(19) 0.0022(16) 0.0017(15) 0.0001(16)
C22 0.026(2) 0.016(2) 0.0131(19) 0.0001(16) -0.0038(16) -0.0076(17)
C30 0.019(2) 0.023(2) 0.0137(19) -0.0002(17) 0.0017(16) 0.0030(17)
C5 0.018(2) 0.021(2) 0.016(2) -0.0017(17) 0.0011(16) 0.0033(17)
C15 0.017(2) 0.024(2) 0.016(2) 0.0025(17) 0.0005(16) -0.0042(17)
C34 0.030(2) 0.017(2) 0.019(2) -0.0027(17) 0.0042(18) -0.0014(18)
C26 0.031(2) 0.016(2) 0.030(2) 0.0026(18) -0.0014(19) -0.0051(19)
C20 0.020(2) 0.022(2) 0.0124(19) 0.0017(16) 0.0010(16) -0.0011(17)
C11 0.017(2) 0.021(2) 0.017(2) 0.0009(17) 0.0029(16) -0.0018(17)
C17 0.027(2) 0.019(2) 0.043(3) -0.001(2) -0.003(2) -0.0023(19)
C1 0.0116(19) 0.0144(19) 0.020(2) 0.0015(16) 0.0018(15) -0.0001(15)
C14 0.016(2) 0.025(2) 0.022(2) -0.0008(18) 0.0004(17) 0.0024(17)
C16 0.021(2) 0.023(2) 0.024(2) 0.0028(18) 0.0053(18) -0.0056(18)
C10 0.020(2) 0.018(2) 0.0131(19) -0.0009(16) 0.0009(16) -0.0015(17)
C13 0.029(2) 0.021(2) 0.017(2) -0.0017(17) 0.0029(18) -0.0008(18)
C24 0.016(2) 0.020(2) 0.018(2) 0.0031(17) -0.0010(16) -0.0017(17)
C36 0.019(2) 0.016(2) 0.023(2) -0.0021(17) 0.0032(17) 0.0009(17)
C7 0.016(2) 0.017(2) 0.027(2) -0.0035(18) 0.0007(17) 0.0008(17)
C19 0.021(2) 0.0112(19) 0.0142(19) 0.0037(15) 0.0011(16) 0.0023(16)
C27 0.022(2) 0.023(2) 0.029(2) 0.0027(19) 0.0126(19) -0.0050(18)

loop_
_atom_type_symbol
_atom_type_description
_atom_type_scat_dispersion_real
_atom_type_scat_dispersion_imag
_atom_type_scat_source
C C 0.0033 0.0016 'International Tables Vol C Tables 4.2.6.8 and 6.1.1.4'
H H 0.0000 0.0000 'International Tables Vol C Tables 4.2.6.8 and 6.1.1.4'
F F 0.0171 0.0103 'International Tables Vol C Tables 4.2.6.8 and 6.1.1.4'
Se Se -0.0929 2.2259 'International Tables Vol C Tables 4.2.6.8 and 6.1.1.4'

loop_
_exptl_crystal_face_index_h
_exptl_crystal_face_index_k
_exptl_crystal_face_index_l
_exptl_crystal_face_perp_dist
? ? ? ?

loop_
_geom_angle_atom_site_label_1
_geom_angle_atom_site_label_2
_geom_angle_atom_site_label_3
_geom_angle
_geom_angle_site_symmetry_1
_geom_angle_site_symmetry_3
_geom_angle_publ_flag
F1 Se1 F2 174.13(10) . . ?
F1 Se1 C1 89.69(13) . . ?
F2 Se1 C1 87.18(13) . . ?
F1 Se1 C10 86.90(13) . . ?
F2 Se1 C10 89.56(13) . . ?
C1 Se1 C10 110.67(16) . . ?
F3 Se2 F4 172.96(9) . . ?
F3 Se2 C28 88.67(13) . . ?
F4 Se2 C28 87.64(13) . . ?
F3 Se2 C19 87.71(13) . . ?
F4 Se2 C19 88.31(13) . . ?
C28 Se2 C19 113.97(16) . . ?
C3 C2 C1 117.3(3) . . ?
C3 C2 C7 118.4(3) . . ?
C1 C2 C7 124.3(3) . . ?
C32 C31 C30 118.3(3) . . ?
C32 C31 C35 120.5(4) . . ?
C30 C31 C35 121.1(4) . . ?
C13 C12 C11 123.2(4) . . ?
C13 C12 H12 118.4 . . ?
C11 C12 H12 118.4 . . ?
C6 C9 H9A 109.5 . . ?
C6 C9 H9B 109.5 . . ?
H9A C9 H9B 109.5 . . ?
C6 C9 H9C 109.5 . . ?
H9A C9 H9C 109.5 . . ?
H9B C9 H9C 109.5 . . ?
C15 C18 H18A 109.5 . . ?
C15 C18 H18B 109.5 . . ?
H18A C18 H18B 109.5 . . ?
C15 C18 H18C 109.5 . . ?
H18A C18 H18C 109.5 . . ?
H18B C18 H18C 109.5 . . ?
C20 C21 C22 122.0(4) . . ?
C20 C21 H21 119.0 . . ?
C22 C21 H21 119.0 . . ?
C31 C32 C33 122.4(4) . . ?
C31 C32 H32 118.8 . . ?
C33 C32 H32 118.8 . . ?
C30 C29 C28 117.4(3) . . ?
C30 C29 C34 117.7(3) . . ?
C28 C29 C34 124.9(3) . . ?
C20 C25 H25A 109.5 . . ?
C20 C25 H25B 109.5 . . ?
H25A C25 H25B 109.5 . . ?
C20 C25 H25C 109.5 . . ?
H25A C25 H25C 109.5 . . ?
H25B C25 H25C 109.5 . . ?
C3 C4 C5 117.2(4) . . ?
C3 C4 C8 121.7(4) . . ?
C5 C4 C8 121.2(4) . . ?
C22 C23 C24 123.8(4) . . ?
C22 C23 H23 118.1 . . ?
C24 C23 H23 118.1 . . ?
C32 C33 C28 117.8(3) . . ?
C32 C33 C36 118.5(3) . . ?
C28 C33 C36 123.6(3) . . ?
C5 C6 C1 117.1(3) . . ?
C5 C6 C9 116.6(3) . . ?
C1 C6 C9 126.3(3) . . ?
C31 C35 H35A 109.5 . . ?
C31 C35 H35B 109.5 . . ?
H35A C35 H35B 109.5 . . ?
C31 C35 H35C 109.5 . . ?
H35A C35 H35C 109.5 . . ?
H35B C35 H35C 109.5 . . ?
C4 C8 H8A 109.5 . . ?
C4 C8 H8B 109.5 . . ?
H8A C8 H8B 109.5 . . ?
C4 C8 H8C 109.5 . . ?
H8A C8 H8C 109.5 . . ?
H8B C8 H8C 109.5 . . ?
C4 C3 C2 123.2(4) . . ?
C4 C3 H3 118.4 . . ?
C2 C3 H3 118.4 . . ?
C33 C28 C29 121.4(3) . . ?
C33 C28 Se2 114.1(3) . . ?
C29 C28 Se2 124.2(3) . . ?
C23 C22 C21 117.8(4) . . ?
C23 C22 C26 121.0(4) . . ?
C21 C22 C26 121.2(4) . . ?
C29 C30 C31 122.2(4) . . ?
C29 C30 H30 118.9 . . ?
C31 C30 H30 118.9 . . ?
C6 C5 C4 123.1(4) . . ?
C6 C5 H5 118.4 . . ?
C4 C5 H5 118.4 . . ?
C10 C15 C14 117.7(4) . . ?
C10 C15 C18 125.8(4) . . ?
C14 C15 C18 116.5(4) . . ?
C29 C34 H34A 109.5 . . ?
C29 C34 H34B 109.5 . . ?
H34A C34 H34B 109.5 . . ?
C29 C34 H34C 109.5 . . ?
H34A C34 H34C 109.5 . . ?
H34B C34 H34C 109.5 . . ?
C22 C26 H26A 109.5 . . ?
C22 C26 H26B 109.5 . . ?
H26A C26 H26B 109.5 . . ?
C22 C26 H26C 109.5 . . ?
H26A C26 H26C 109.5 . . ?
H26B C26 H26C 109.5 . . ?
C21 C20 C19 117.7(4) . . ?
C21 C20 C25 117.2(4) . . ?
C19 C20 C25 125.0(4) . . ?
C12 C11 C10 117.0(4) . . ?
C12 C11 C16 119.1(3) . . ?
C10 C11 C16 123.8(4) . . ?
C13 C17 H17A 109.5 . . ?
C13 C17 H17B 109.5 . . ?
H17A C17 H17B 109.5 . . ?
C13 C17 H17C 109.5 . . ?
H17A C17 H17C 109.5 . . ?
H17B C17 H17C 109.5 . . ?
C6 C1 C2 121.9(3) . . ?
C6 C1 Se1 123.1(3) . . ?
C2 C1 Se1 114.6(3) . . ?
C13 C14 C15 122.1(4) . . ?
C13 C14 H14 119.0 . . ?
C15 C14 H14 119.0 . . ?
C11 C16 H16A 109.5 . . ?
C11 C16 H16B 109.5 . . ?
H16A C16 H16B 109.5 . . ?
C11 C16 H16C 109.5 . . ?
H16A C16 H16C 109.5 . . ?
H16B C16 H16C 109.5 . . ?
C15 C10 C11 121.8(4) . . ?
C15 C10 Se1 123.9(3) . . ?
C11 C10 Se1 114.1(3) . . ?
C12 C13 C14 118.1(4) . . ?
C12 C13 C17 121.4(4) . . ?
C14 C13 C17 120.4(4) . . ?
C23 C24 C19 116.6(3) . . ?
C23 C24 C27 118.3(3) . . ?
C19 C24 C27 125.1(4) . . ?
C33 C36 H36A 109.5 . . ?
C33 C36 H36B 109.5 . . ?
H36A C36 H36B 109.5 . . ?
C33 C36 H36C 109.5 . . ?
H36A C36 H36C 109.5 . . ?
H36B C36 H36C 109.5 . . ?
C2 C7 H7A 109.5 . . ?
C2 C7 H7B 109.5 . . ?
H7A C7 H7B 109.5 . . ?
C2 C7 H7C 109.5 . . ?
H7A C7 H7C 109.5 . . ?
H7B C7 H7C 109.5 . . ?
C20 C19 C24 122.0(3) . . ?
C20 C19 Se2 124.5(3) . . ?
C24 C19 Se2 113.5(3) . . ?
C24 C27 H27A 109.5 . . ?
C24 C27 H27B 109.5 . . ?
H27A C27 H27B 109.5 . . ?
C24 C27 H27C 109.5 . . ?
H27A C27 H27C 109.5 . . ?
H27B C27 H27C 109.5 . . ?

loop_
_geom_bond_atom_site_label_1
_geom_bond_atom_site_label_2
_geom_bond_distance
_geom_bond_site_symmetry_2
_geom_bond_publ_flag
Se1 F1 1.876(2) . ?
Se1 F2 1.887(2) . ?
Se1 C1 1.944(4) . ?
Se1 C10 1.945(4) . ?
Se2 F3 1.877(2) . ?
Se2 F4 1.875(2) . ?
Se2 C28 1.931(4) . ?
Se2 C19 1.939(4) . ?
C2 C3 1.390(5) . ?
C2 C1 1.405(5) . ?
C2 C7 1.511(5) . ?
C31 C32 1.382(5) . ?
C31 C30 1.395(5) . ?
C31 C35 1.521(5) . ?
C12 C13 1.379(6) . ?
C12 C11 1.380(5) . ?
C12 H12 0.9500 . ?
C9 C6 1.516(5) . ?
C9 H9A 0.9800 . ?
C9 H9B 0.9800 . ?
C9 H9C 0.9800 . ?
C18 C15 1.521(5) . ?
C18 H18A 0.9800 . ?
C18 H18B 0.9800 . ?
C18 H18C 0.9800 . ?
C21 C20 1.391(5) . ?
C21 C22 1.402(5) . ?
C21 H21 0.9500 . ?
C32 C33 1.385(5) . ?
C32 H32 0.9500 . ?
C29 C30 1.391(5) . ?
C29 C28 1.409(5) . ?
C29 C34 1.500(5) . ?
C25 C20 1.508(5) . ?
C25 H25A 0.9800 . ?
C25 H25B 0.9800 . ?
C25 H25C 0.9800 . ?
C4 C3 1.385(5) . ?
C4 C5 1.391(5) . ?
C4 C8 1.495(5) . ?
C23 C22 1.365(6) . ?
C23 C24 1.388(5) . ?
C23 H23 0.9500 . ?
C33 C28 1.409(5) . ?
C33 C36 1.505(5) . ?
C6 C5 1.395(5) . ?
C6 C1 1.404(5) . ?
C35 H35A 0.9800 . ?
C35 H35B 0.9800 . ?
C35 H35C 0.9800 . ?
C8 H8A 0.9800 . ?
C8 H8B 0.9800 . ?
C8 H8C 0.9800 . ?
C3 H3 0.9500 . ?
C22 C26 1.501(5) . ?
C30 H30 0.9500 . ?
C5 H5 0.9500 . ?
C15 C10 1.394(5) . ?
C15 C14 1.395(5) . ?
C34 H34A 0.9800 . ?
C34 H34B 0.9800 . ?
C34 H34C 0.9800 . ?
C26 H26A 0.9800 . ?
C26 H26B 0.9800 . ?
C26 H26C 0.9800 . ?
C20 C19 1.395(5) . ?
C11 C10 1.418(5) . ?
C11 C16 1.508(5) . ?
C17 C13 1.508(6) . ?
C17 H17A 0.9800 . ?
C17 H17B 0.9800 . ?
C17 H17C 0.9800 . ?
C14 C13 1.390(6) . ?
C14 H14 0.9500 . ?
C16 H16A 0.9800 . ?
C16 H16B 0.9800 . ?
C16 H16C 0.9800 . ?
C24 C19 1.414(5) . ?
C24 C27 1.497(5) . ?
C36 H36A 0.9800 . ?
C36 H36B 0.9800 . ?
C36 H36C 0.9800 . ?
C7 H7A 0.9800 . ?
C7 H7B 0.9800 . ?
C7 H7C 0.9800 . ?
C27 H27A 0.9800 . ?
C27 H27B 0.9800 . ?
C27 H27C 0.9800 . ?

loop_
_geom_contact_atom_site_label_1
_geom_contact_atom_site_label_2
_geom_contact_distance
_geom_contact_site_symmetry_1
_geom_contact_site_symmetry_2
_geom_contact_publ_flag
? ? ? ? ? ?

loop_
_geom_hbond_atom_site_label_D
_geom_hbond_atom_site_label_H
_geom_hbond_atom_site_label_A
_geom_hbond_distance_DH
_geom_hbond_distance_HA
_geom_hbond_distance_DA
_geom_hbond_angle_DHA
_geom_hbond_site_symmetry_A
_geom_hbond_publ_flag
? ? ? ? ? ? ? ? ?

loop_
_geom_torsion_atom_site_label_1
_geom_torsion_atom_site_label_2
_geom_torsion_atom_site_label_3
_geom_torsion_atom_site_label_4
_geom_torsion
_geom_torsion_site_symmetry_1
_geom_torsion_site_symmetry_2
_geom_torsion_site_symmetry_3
_geom_torsion_site_symmetry_4
_geom_torsion_publ_flag
C30 C31 C32 C33 -3.9(6) . . . . ?
C35 C31 C32 C33 176.7(4) . . . . ?
C31 C32 C33 C28 -0.3(6) . . . . ?
C31 C32 C33 C36 178.5(3) . . . . ?
C5 C4 C3 C2 2.2(6) . . . . ?
C8 C4 C3 C2 -178.7(4) . . . . ?
C1 C2 C3 C4 0.6(6) . . . . ?
C7 C2 C3 C4 -177.3(3) . . . . ?
C32 C33 C28 C29 5.7(6) . . . . ?
C36 C33 C28 C29 -173.0(4) . . . . ?
C32 C33 C28 Se2 179.7(3) . . . . ?
C36 C33 C28 Se2 1.0(5) . . . . ?
C30 C29 C28 C33 -6.6(6) . . . . ?
C34 C29 C28 C33 172.5(4) . . . . ?
C30 C29 C28 Se2 180.0(3) . . . . ?
C34 C29 C28 Se2 -0.9(6) . . . . ?
F3 Se2 C28 C33 62.4(3) . . . . ?
F4 Se2 C28 C33 -123.6(3) . . . . ?
C19 Se2 C28 C33 149.3(3) . . . . ?
F3 Se2 C28 C29 -123.7(3) . . . . ?
F4 Se2 C28 C29 50.3(3) . . . . ?
C19 Se2 C28 C29 -36.8(4) . . . . ?
C24 C23 C22 C21 -1.2(6) . . . . ?
C24 C23 C22 C26 178.5(4) . . . . ?
C20 C21 C22 C23 -0.6(6) . . . . ?
C20 C21 C22 C26 179.6(4) . . . . ?
C28 C29 C30 C31 2.2(6) . . . . ?
C34 C29 C30 C31 -177.0(4) . . . . ?
C32 C31 C30 C29 2.9(6) . . . . ?
C35 C31 C30 C29 -177.7(4) . . . . ?
C1 C6 C5 C4 -2.2(6) . . . . ?
C9 C6 C5 C4 175.9(4) . . . . ?
C3 C4 C5 C6 -1.3(6) . . . . ?
C8 C4 C5 C6 179.5(4) . . . . ?
C22 C21 C20 C19 3.6(6) . . . . ?
C22 C21 C20 C25 -174.4(3) . . . . ?
C13 C12 C11 C10 2.8(6) . . . . ?
C13 C12 C11 C16 -177.2(4) . . . . ?
C5 C6 C1 C2 5.2(6) . . . . ?
C9 C6 C1 C2 -172.8(4) . . . . ?
C5 C6 C1 Se1 177.1(3) . . . . ?
C9 C6 C1 Se1 -0.9(6) . . . . ?
C3 C2 C1 C6 -4.4(5) . . . . ?
C7 C2 C1 C6 173.4(4) . . . . ?
C3 C2 C1 Se1 -177.0(3) . . . . ?
C7 C2 C1 Se1 0.8(5) . . . . ?
F1 Se1 C1 C6 128.4(3) . . . . ?
F2 Se1 C1 C6 -46.6(3) . . . . ?
C10 Se1 C1 C6 41.8(4) . . . . ?
F1 Se1 C1 C2 -59.1(3) . . . . ?
F2 Se1 C1 C2 125.8(3) . . . . ?
C10 Se1 C1 C2 -145.7(3) . . . . ?
C10 C15 C14 C13 -1.1(6) . . . . ?
C18 C15 C14 C13 178.6(4) . . . . ?
C14 C15 C10 C11 4.0(6) . . . . ?
C18 C15 C10 C11 -175.7(4) . . . . ?
C14 C15 C10 Se1 178.6(3) . . . . ?
C18 C15 C10 Se1 -1.1(6) . . . . ?
C12 C11 C10 C15 -4.8(6) . . . . ?
C16 C11 C10 C15 175.2(4) . . . . ?
C12 C11 C10 Se1 -179.9(3) . . . . ?
C16 C11 C10 Se1 0.1(5) . . . . ?
F1 Se1 C10 C15 -48.9(3) . . . . ?
F2 Se1 C10 C15 126.4(3) . . . . ?
C1 Se1 C10 C15 39.6(4) . . . . ?
F1 Se1 C10 C11 126.1(3) . . . . ?
F2 Se1 C10 C11 -58.6(3) . . . . ?
C1 Se1 C10 C11 -145.5(3) . . . . ?
C11 C12 C13 C14 -0.1(6) . . . . ?
C11 C12 C13 C17 178.5(4) . . . . ?
C15 C14 C13 C12 -0.8(6) . . . . ?
C15 C14 C13 C17 -179.4(4) . . . . ?
C22 C23 C24 C19 -0.1(6) . . . . ?
C22 C23 C24 C27 179.0(4) . . . . ?
C21 C20 C19 C24 -4.9(6) . . . . ?
C25 C20 C19 C24 172.9(4) . . . . ?
C21 C20 C19 Se2 178.3(3) . . . . ?
C25 C20 C19 Se2 -3.9(6) . . . . ?
C23 C24 C19 C20 3.2(6) . . . . ?
C27 C24 C19 C20 -175.8(4) . . . . ?
C23 C24 C19 Se2 -179.7(3) . . . . ?
C27 C24 C19 Se2 1.3(5) . . . . ?
F3 Se2 C19 C20 50.4(3) . . . . ?
F4 Se2 C19 C20 -123.8(3) . . . . ?
C28 Se2 C19 C20 -37.2(4) . . . . ?
F3 Se2 C19 C24 -126.6(3) . . . . ?
F4 Se2 C19 C24 59.2(3) . . . . ?
C28 Se2 C19 C24 145.9(3) . . . . ?

loop_
_reflns_scale_group_code
_reflns_scale_meas_F
? ?

loop_
_cod_related_entry_id
_cod_related_entry_database
_cod_related_entry_code
1 ChemSpider 30660795
